data_7116899
loop_
_publ_author_name
'Suresh Sanda'
'Srinivasulu Parshamoni'
'Soumava Biswas'
'Sanjit Konar'

_publ_section_title
;
 Highly selective detection of palladium and picric acid by a luminescent
 MOF: a dual functional fluorescent sensor
;
_journal_name_full Chem.Commun.
_journal_page_first 6576
_journal_paper_doi 10.1039/C4cc10442K
_journal_volume 51
_journal_year 2015
_chemical_formula_moiety 'C27 H17 N O4 Zn, 0.5(C20 H16 N2)'
_chemical_formula_sum 'C37 H25 N2 O4 Zn'
_chemical_formula_weight 626.98
_space_group_crystal_system triclinic
_space_group_IT_number 2
_space_group_name_Hall '-P 1'
_space_group_name_H-M_alt 'P -1'
_symmetry_space_group_name_Hall '-P 1'
_symmetry_space_group_name_H-M 'P -1'
_atom_sites_solution_hydrogens geom
_audit_creation_method SHELXL-2014/6
_audit_update_record
;
2014-12-09 deposited with the CCDC.
2015-03-04 downloaded from the CCDC.
;
_cell_angle_alpha 89.784(3)
_cell_angle_beta 76.441(3)
_cell_angle_gamma 75.603(3)
_cell_formula_units_Z 2
_cell_length_a 9.8824(7)
_cell_length_b 11.5480(8)
_cell_length_c 15.6480(11)
_cell_measurement_reflns_used 1809
_cell_measurement_temperature 113(2)
_cell_measurement_theta_max 27.60
_cell_measurement_theta_min 2.60
_cell_volume 1678.7(2)
_computing_structure_refinement 'SHELXL-2014/6 (Sheldrick, 2014)'
_diffrn_ambient_temperature 113(2)
_diffrn_measured_fraction_theta_full 0.999
_diffrn_measured_fraction_theta_max 0.997
_diffrn_radiation_type MoK\a
_diffrn_radiation_wavelength 0.71073
_diffrn_reflns_av_unetI/netI 0.0266
_diffrn_reflns_Laue_measured_fraction_full 0.999
_diffrn_reflns_Laue_measured_fraction_max 0.997
_diffrn_reflns_limit_h_max 13
_diffrn_reflns_limit_h_min -13
_diffrn_reflns_limit_k_max 15
_diffrn_reflns_limit_k_min -15
_diffrn_reflns_limit_l_max 20
_diffrn_reflns_limit_l_min -20
_diffrn_reflns_number 8058
_diffrn_reflns_point_group_measured_fraction_full 0.999
_diffrn_reflns_point_group_measured_fraction_max 0.997
_diffrn_reflns_theta_full 25.242
_diffrn_reflns_theta_max 27.942
_diffrn_reflns_theta_min 2.278
_exptl_absorpt_coefficient_mu 0.771
_exptl_absorpt_correction_T_max 0.825
_exptl_absorpt_correction_T_min 0.737
_exptl_absorpt_correction_type multi-scan
_exptl_crystal_colour yellow
_exptl_crystal_density_diffrn 1.240
_exptl_crystal_description block
_exptl_crystal_F_000 646
_exptl_crystal_size_max 0.45
_exptl_crystal_size_mid 0.34
_exptl_crystal_size_min 0.25
_platon_squeeze_details
;
;
_refine_diff_density_max 1.772
_refine_diff_density_min -0.463
_refine_diff_density_rms 0.076
_refine_ls_extinction_coef .
_refine_ls_extinction_method none
_refine_ls_goodness_of_fit_ref 1.091
_refine_ls_hydrogen_treatment constr
_refine_ls_matrix_type full
_refine_ls_number_parameters 397
_refine_ls_number_reflns 8032
_refine_ls_number_restraints 0
_refine_ls_restrained_S_all 1.091
_refine_ls_R_factor_all 0.0438
_refine_ls_R_factor_gt 0.0366
_refine_ls_shift/su_max 0.000
_refine_ls_shift/su_mean 0.000
_refine_ls_structure_factor_coef Fsqd
_refine_ls_weighting_details 'w=1/[\s^2^(Fo^2^)+(0.0486P)^2^+1.2939P] where P=(Fo^2^+2Fc^2^)/3'
_refine_ls_weighting_scheme calc
_refine_ls_wR_factor_gt 0.0930
_refine_ls_wR_factor_ref 0.0964
_reflns_Friedel_coverage 0.000
_reflns_Friedel_fraction_full .
_reflns_Friedel_fraction_max .
_reflns_number_gt 7138
_reflns_number_total 8032
_reflns_threshold_expression 'I > 2\s(I)'
_cod_data_source_file c4cc10442k2.cif
_cod_data_source_block Zn
_cod_depositor_comments
;
The following automatic conversions were performed:

'_exptl_absorpt_correction_type' value 'multi-Scan' changed to
'multi-scan' according to the built-in table from CIF Core dictionary
named 'cif_core.dic' version 2.4.1 from 2010-06-29.

Automatic conversion script
Id: cif_fix_values 3105 2015-03-04 15:46:00Z robertas 
;
_cod_database_code 7116899
_shelx_space_group_comment
;
The symmetry employed for this shelxl refinement is uniquely defined
by the following loop, which should always be used as a source of
symmetry information in preference to the above space-group names.
They are only intended as comments.
;
_shelxl_version_number 2014/6

loop_
_space_group_symop_operation_xyz
'x, y, z'
'-x, -y, -z'

loop_
_atom_site_label
_atom_site_type_symbol
_atom_site_fract_x
_atom_site_fract_y
_atom_site_fract_z
_atom_site_U_iso_or_equiv
_atom_site_adp_type
_atom_site_occupancy
_atom_site_site_symmetry_order
_atom_site_calc_flag
_atom_site_refinement_flags_posn
_atom_site_refinement_flags_adp
_atom_site_refinement_flags_occupancy
_atom_site_disorder_assembly
_atom_site_disorder_group
Zn1 Zn 0.15965(2) 0.97354(2) -0.02325(2) 0.00934(7) Uani 1 1 d . . . . .
O1 O 0.16025(16) 0.85651(13) 0.07343(9) 0.0239(3) Uani 1 1 d . . . . .
O2 O -0.07859(16) 0.89373(13) 0.09997(9) 0.0290(3) Uani 1 1 d . . . . .
O5 O -0.11733(14) 0.14338(13) 0.10536(9) 0.0221(3) Uani 1 1 d . . . . .
O6 O 0.12352(14) 0.10575(12) 0.07072(9) 0.0211(3) Uani 1 1 d . . . . .
N1 N 0.36558(16) 0.96364(13) -0.08870(9) 0.0147(3) Uani 1 1 d . . . . .
C21 C 0.00022(19) 0.15542(15) 0.11732(11) 0.0136(3) Uani 1 1 d . . . . .
C22 C -0.00642(19) 0.23526(15) 0.19481(11) 0.0144(3) Uani 1 1 d . . . . .
C23 C 0.10768(19) 0.28499(16) 0.19600(11) 0.0164(3) Uani 1 1 d . . . . .
H23 H 0.1868 0.2710 0.1479 0.020 Uiso 1 1 calc R U . . .
C24 C 0.1042(2) 0.35543(16) 0.26851(12) 0.0170(3) Uani 1 1 d . . . . .
H24 H 0.1799 0.3900 0.2682 0.020 Uiso 1 1 calc R U . . .
C25 C -0.0122(2) 0.37474(15) 0.34192(11) 0.0148(3) Uani 1 1 d . . . . .
C26 C -0.1250(2) 0.32375(18) 0.34075(12) 0.0233(4) Uani 1 1 d . . . . .
H26 H -0.2024 0.3351 0.3897 0.028 Uiso 1 1 calc R U . . .
C27 C -0.1236(2) 0.25591(18) 0.26709(12) 0.0220(4) Uani 1 1 d . . . . .
H27 H -0.2013 0.2244 0.2663 0.026 Uiso 1 1 calc R U . . .
C28 C -0.00960(19) 0.44284(15) 0.42264(11) 0.0146(3) Uani 1 1 d . . . . .
C29 C 0.0266(2) 0.61163(15) 0.49691(11) 0.0157(3) Uani 1 1 d . . . . .
H29 H 0.0453 0.6868 0.4946 0.019 Uiso 1 1 calc R U . . .
C30 C 0.01652(19) 0.55710(15) 0.41991(11) 0.0143(3) Uani 1 1 d . . . . .
C35 C 0.4286(2) 1.0510(2) -0.07818(13) 0.0267(4) Uani 1 1 d . . . . .
H35 H 0.3856 1.1068 -0.0308 0.032 Uiso 1 1 calc R U . . .
C36 C 0.5549(2) 1.0620(2) -0.13465(14) 0.0304(5) Uani 1 1 d . . . . .
H36 H 0.5964 1.1228 -0.1240 0.036 Uiso 1 1 calc R U . . .
C37 C 0.6198(2) 0.98163(18) -0.20764(12) 0.0198(4) Uani 1 1 d . . . . .
C38 C 0.7449(2) 0.99977(18) -0.27294(13) 0.0231(4) Uani 1 1 d . . . . .
H38 H 0.8004 1.0454 -0.2558 0.028 Uiso 1 1 calc R U . . .
C39 C 0.5570(2) 0.88829(17) -0.21598(13) 0.0214(4) Uani 1 1 d . . . . .
H39 H 0.5993 0.8298 -0.2617 0.026 Uiso 1 1 calc R U . . .
C40 C 0.4318(2) 0.88270(16) -0.15620(12) 0.0189(4) Uani 1 1 d . . . . .
H40 H 0.3914 0.8197 -0.1631 0.023 Uiso 1 1 calc R U . . .
C51 C 0.02528(19) 0.62624(15) 0.33843(10) 0.0139(3) Uani 1 1 d . . . . .
C52 C 0.1541(2) 0.64707(19) 0.29302(13) 0.0253(4) Uani 1 1 d . . . . .
H52 H 0.2375 0.6156 0.3120 0.030 Uiso 1 1 calc R U . . .
C53 C 0.0396(2) 0.84429(15) 0.11570(11) 0.0170(3) Uani 1 1 d . . . . .
C54 C 0.0367(2) 0.76465(15) 0.19193(11) 0.0158(3) Uani 1 1 d . . . . .
C55 C -0.0925(2) 0.7434(2) 0.23728(14) 0.0313(5) Uani 1 1 d . . . . .
H55 H -0.1764 0.7766 0.2192 0.038 Uiso 1 1 calc R U . . .
C56 C -0.0974(2) 0.6728(2) 0.30963(14) 0.0309(5) Uani 1 1 d . . . . .
H56 H -0.1839 0.6570 0.3386 0.037 Uiso 1 1 calc R U . . .
C57 C 0.1601(2) 0.71446(18) 0.21936(13) 0.0232(4) Uani 1 1 d . . . . .
H57 H 0.2478 0.7259 0.1883 0.028 Uiso 1 1 calc R U . . .
C68 C 0.7829(2) 0.95394(17) -0.35583(12) 0.0196(4) Uani 1 1 d . . . . .
H68 H 0.7322 0.9015 -0.3694 0.024 Uiso 1 1 calc R U . . .
C69 C 0.89597(19) 0.97731(16) -0.42772(12) 0.0180(4) Uani 1 1 d . . . . .
C70 C 0.9021(2) 0.93953(17) -0.51398(12) 0.0203(4) Uani 1 1 d . . . . .
H70 H 0.8364 0.8986 -0.5235 0.024 Uiso 1 1 calc R U . . .
C71 C 0.9965(2) 1.03820(18) -0.41492(12) 0.0213(4) Uani 1 1 d . . . . .
H71 H 0.9950 1.0637 -0.3583 0.026 Uiso 1 1 calc R U . . .
N3 N 0.4797(3) 0.36877(19) 0.29515(17) 0.0476(6) Uani 1 1 d . . . . .
C1 C 0.5466(4) 0.4372(3) 0.2420(2) 0.0568(8) Uani 1 1 d . . . . .
H1 H 0.5889 0.4080 0.1841 0.068 Uiso 1 1 calc R U . . .
C2 C 0.5582(3) 0.5479(3) 0.2658(2) 0.0530(7) Uani 1 1 d . . . . .
H2 H 0.6073 0.5905 0.2245 0.064 Uiso 1 1 calc R U . . .
C3 C 0.4985(3) 0.5954(2) 0.3492(2) 0.0431(6) Uani 1 1 d . . . . .
C4 C 0.4282(3) 0.5259(2) 0.40724(18) 0.0421(6) Uani 1 1 d . . . . .
H4 H 0.3864 0.5535 0.4656 0.051 Uiso 1 1 calc R U . . .
C5 C 0.4205(3) 0.4138(2) 0.37751(19) 0.0421(6) Uani 1 1 d . . . . .
H5 H 0.3719 0.3689 0.4171 0.051 Uiso 1 1 calc R U . . .
C6 C 0.5118(3) 0.7173(2) 0.3699(2) 0.0434(6) Uani 1 1 d . . . . .
H6 H 0.5533 0.7580 0.3238 0.052 Uiso 1 1 calc R U . . .
C7 C 0.4697(3) 0.7704(2) 0.4477(2) 0.0451(6) Uani 1 1 d . . . . .
H7 H 0.4240 0.7306 0.4928 0.054 Uiso 1 1 calc R U . . .
C8 C 0.4875(3) 0.8889(2) 0.4718(2) 0.0420(6) Uani 1 1 d . . . . .
C9 C 0.4399(3) 0.9269(2) 0.5596(2) 0.0444(6) Uani 1 1 d . . . . .
H9 H 0.3992 0.8786 0.6002 0.053 Uiso 1 1 calc R U . . .
C10 C 0.5479(3) 0.9633(2) 0.4121(2) 0.0444(6) Uani 1 1 d . . . . .
H10 H 0.5802 0.9389 0.3526 0.053 Uiso 1 1 calc R U . . .

loop_
_atom_site_aniso_label
_atom_site_aniso_U_11
_atom_site_aniso_U_22
_atom_site_aniso_U_33
_atom_site_aniso_U_23
_atom_site_aniso_U_13
_atom_site_aniso_U_12
Zn1 0.01107(10) 0.01078(10) 0.00665(10) 0.00091(6) -0.00136(7) -0.00437(7)
O1 0.0327(8) 0.0280(7) 0.0194(7) 0.0147(6) -0.0114(6) -0.0182(6)
O2 0.0301(8) 0.0308(8) 0.0210(7) 0.0161(6) -0.0055(6) 0.0006(6)
O5 0.0212(7) 0.0305(7) 0.0170(6) -0.0090(5) -0.0022(5) -0.0134(6)
O6 0.0201(7) 0.0218(6) 0.0202(7) -0.0099(5) -0.0052(5) -0.0028(5)
N1 0.0138(7) 0.0185(7) 0.0122(7) 0.0011(5) -0.0015(5) -0.0063(6)
C21 0.0211(8) 0.0120(7) 0.0088(7) 0.0011(6) -0.0036(6) -0.0061(6)
C22 0.0200(8) 0.0140(8) 0.0103(7) -0.0010(6) -0.0050(6) -0.0052(6)
C23 0.0184(8) 0.0183(8) 0.0122(8) -0.0022(6) -0.0017(6) -0.0058(7)
C24 0.0211(9) 0.0181(8) 0.0149(8) -0.0006(6) -0.0059(7) -0.0093(7)
C25 0.0251(9) 0.0108(7) 0.0101(7) 0.0019(6) -0.0063(7) -0.0056(7)
C26 0.0280(10) 0.0308(10) 0.0112(8) -0.0057(7) 0.0027(7) -0.0148(8)
C27 0.0241(10) 0.0286(10) 0.0163(9) -0.0053(7) -0.0016(7) -0.0151(8)
C28 0.0225(9) 0.0133(8) 0.0097(7) 0.0004(6) -0.0057(6) -0.0058(6)
C29 0.0267(9) 0.0106(7) 0.0124(8) 0.0024(6) -0.0069(7) -0.0075(7)
C30 0.0217(9) 0.0134(8) 0.0090(7) 0.0028(6) -0.0048(6) -0.0055(6)
C35 0.0266(10) 0.0370(11) 0.0178(9) -0.0112(8) 0.0050(8) -0.0201(9)
C36 0.0295(11) 0.0426(12) 0.0229(10) -0.0097(9) 0.0049(8) -0.0265(10)
C37 0.0154(8) 0.0283(10) 0.0154(8) 0.0016(7) 0.0002(7) -0.0083(7)
C38 0.0184(9) 0.0304(10) 0.0211(9) 0.0000(8) 0.0017(7) -0.0135(8)
C39 0.0192(9) 0.0210(9) 0.0196(9) -0.0030(7) 0.0047(7) -0.0061(7)
C40 0.0171(8) 0.0172(8) 0.0205(9) -0.0015(7) 0.0016(7) -0.0067(7)
C51 0.0239(9) 0.0118(7) 0.0076(7) -0.0008(6) -0.0036(6) -0.0075(6)
C52 0.0244(10) 0.0329(11) 0.0261(10) 0.0177(8) -0.0147(8) -0.0129(8)
C53 0.0295(10) 0.0124(8) 0.0104(8) 0.0018(6) -0.0061(7) -0.0064(7)
C54 0.0253(9) 0.0132(8) 0.0101(7) 0.0030(6) -0.0055(7) -0.0058(7)
C55 0.0213(10) 0.0447(13) 0.0280(11) 0.0232(10) -0.0092(8) -0.0059(9)
C56 0.0227(10) 0.0430(12) 0.0247(10) 0.0211(9) -0.0019(8) -0.0080(9)
C57 0.0215(9) 0.0291(10) 0.0234(9) 0.0140(8) -0.0075(8) -0.0127(8)
C68 0.0164(8) 0.0216(9) 0.0201(9) 0.0027(7) 0.0000(7) -0.0078(7)
C69 0.0152(8) 0.0188(8) 0.0170(8) 0.0021(7) 0.0011(7) -0.0036(7)
C70 0.0169(9) 0.0231(9) 0.0208(9) 0.0007(7) -0.0001(7) -0.0090(7)
C71 0.0195(9) 0.0282(10) 0.0154(8) -0.0005(7) 0.0008(7) -0.0094(8)
N3 0.0540(14) 0.0295(11) 0.0619(15) -0.0097(10) -0.0186(12) -0.0107(10)
C1 0.066(2) 0.0456(16) 0.0556(18) -0.0137(14) -0.0051(15) -0.0165(14)
C2 0.0465(16) 0.0377(14) 0.075(2) -0.0026(14) -0.0102(15) -0.0159(12)
C3 0.0308(12) 0.0279(12) 0.0765(19) -0.0070(12) -0.0295(13) -0.0024(9)
C4 0.0373(13) 0.0426(14) 0.0461(14) -0.0110(11) -0.0286(12) 0.0078(11)
C5 0.0419(14) 0.0335(12) 0.0557(16) 0.0066(11) -0.0271(12) -0.0041(10)
C6 0.0358(13) 0.0381(13) 0.0582(17) 0.0023(12) -0.0162(12) -0.0081(11)
C7 0.0410(14) 0.0315(12) 0.0680(19) -0.0015(12) -0.0268(13) -0.0058(11)
C8 0.0357(13) 0.0224(11) 0.0764(19) 0.0001(11) -0.0333(13) -0.0043(9)
C9 0.0421(14) 0.0307(12) 0.0667(18) 0.0060(12) -0.0255(13) -0.0095(11)
C10 0.0406(14) 0.0367(13) 0.0578(17) -0.0049(12) -0.0242(13) -0.0017(11)

loop_
_atom_type_symbol
_atom_type_description
_atom_type_scat_dispersion_real
_atom_type_scat_dispersion_imag
_atom_type_scat_source
C C 0.0033 0.0016 'International Tables Vol C Tables 4.2.6.8 and 6.1.1.4'
N N 0.0061 0.0033 'International Tables Vol C Tables 4.2.6.8 and 6.1.1.4'
O O 0.0106 0.0060 'International Tables Vol C Tables 4.2.6.8 and 6.1.1.4'
Zn Zn 0.2839 1.4301 'International Tables Vol C Tables 4.2.6.8 and 6.1.1.4'
H H 0.0000 0.0000 'International Tables Vol C Tables 4.2.6.8 and 6.1.1.4'

loop_
_geom_angle_atom_site_label_1
_geom_angle_atom_site_label_2
_geom_angle_atom_site_label_3
_geom_angle
_geom_angle_site_symmetry_1
_geom_angle_site_symmetry_3
O1 Zn1 N1 109.08(6) . .
O1 Zn1 O6 87.80(6) . 1_565
N1 Zn1 O6 101.83(6) . 1_565
O1 Zn1 O5 91.86(6) . 2_565
N1 Zn1 O5 97.74(6) . 2_565
O6 Zn1 O5 159.41(6) 1_565 2_565
O1 Zn1 O2 158.65(6) . 2_575
N1 Zn1 O2 92.24(6) . 2_575
O6 Zn1 O2 86.62(6) 1_565 2_575
O5 Zn1 O2 86.27(6) 2_565 2_575
O1 Zn1 Zn1 88.10(4) . 2_575
N1 Zn1 Zn1 162.18(4) . 2_575
O6 Zn1 Zn1 82.98(4) 1_565 2_575
O5 Zn1 Zn1 76.43(4) 2_565 2_575
O2 Zn1 Zn1 70.77(4) 2_575 2_575
C53 O1 Zn1 116.96(12) . .
C53 O2 Zn1 138.24(13) . 2_575
C21 O5 Zn1 130.89(12) . 2_565
C21 O6 Zn1 123.11(11) . 1_545
C35 N1 C40 117.31(15) . .
C35 N1 Zn1 121.06(13) . .
C40 N1 Zn1 120.30(12) . .
O6 C21 O5 125.90(16) . .
O6 C21 C22 116.72(15) . .
O5 C21 C22 117.37(15) . .
C27 C22 C23 119.49(16) . .
C27 C22 C21 120.34(16) . .
C23 C22 C21 120.12(15) . .
C24 C23 C22 120.36(16) . .
C24 C23 H23 119.8 . .
C22 C23 H23 119.8 . .
C23 C24 C25 120.37(16) . .
C23 C24 H24 119.8 . .
C25 C24 H24 119.8 . .
C26 C25 C24 119.00(16) . .
C26 C25 C28 120.94(16) . .
C24 C25 C28 119.94(16) . .
C25 C26 C27 120.70(17) . .
C25 C26 H26 119.7 . .
C27 C26 H26 119.7 . .
C22 C27 C26 120.04(17) . .
C22 C27 H27 120.0 . .
C26 C27 H27 120.0 . .
C29 C28 C30 118.54(15) 2_566 .
C29 C28 C25 118.88(15) 2_566 .
C30 C28 C25 122.50(15) . .
C30 C29 C28 122.29(15) . 2_566
C30 C29 H29 118.9 . .
C28 C29 H29 118.9 2_566 .
C29 C30 C28 119.16(15) . .
C29 C30 C51 118.41(15) . .
C28 C30 C51 122.32(15) . .
N1 C35 C36 122.96(18) . .
N1 C35 H35 118.5 . .
C36 C35 H35 118.5 . .
C35 C36 C37 119.79(18) . .
C35 C36 H36 120.1 . .
C37 C36 H36 120.1 . .
C39 C37 C36 116.80(17) . .
C39 C37 C38 122.89(17) . .
C36 C37 C38 120.27(17) . .
C68 C38 C37 123.16(18) . .
C68 C38 H38 118.4 . .
C37 C38 H38 118.4 . .
C40 C39 C37 119.81(17) . .
C40 C39 H39 120.1 . .
C37 C39 H39 120.1 . .
N1 C40 C39 123.17(17) . .
N1 C40 H40 118.4 . .
C39 C40 H40 118.4 . .
C56 C51 C52 119.30(16) . .
C56 C51 C30 119.63(16) . .
C52 C51 C30 121.04(16) . .
C51 C52 C57 120.57(18) . .
C51 C52 H52 119.7 . .
C57 C52 H52 119.7 . .
O2 C53 O1 125.38(16) . .
O2 C53 C54 116.78(16) . .
O1 C53 C54 117.84(16) . .
C57 C54 C55 119.05(16) . .
C57 C54 C53 121.10(16) . .
C55 C54 C53 119.83(17) . .
C54 C55 C56 120.40(19) . .
C54 C55 H55 119.8 . .
C56 C55 H55 119.8 . .
C51 C56 C55 120.23(19) . .
C51 C56 H56 119.9 . .
C55 C56 H56 119.9 . .
C54 C57 C52 120.38(18) . .
C54 C57 H57 119.8 . .
C52 C57 H57 119.8 . .
C38 C68 C69 127.00(18) . .
C38 C68 H68 116.5 . .
C69 C68 H68 116.5 . .
C71 C69 C70 118.22(16) . .
C71 C69 C68 123.21(17) . .
C70 C69 C68 118.55(17) . .
C71 C70 C69 121.47(17) 2_774 .
C71 C70 H70 119.3 2_774 .
C69 C70 H70 119.3 . .
C70 C71 C69 120.30(18) 2_774 .
C70 C71 H71 119.9 2_774 .
C69 C71 H71 119.9 . .
C1 N3 C5 115.6(2) . .
N3 C1 C2 125.1(3) . .
N3 C1 H1 117.5 . .
C2 C1 H1 117.5 . .
C3 C2 C1 120.3(3) . .
C3 C2 H2 119.9 . .
C1 C2 H2 119.9 . .
C2 C3 C4 116.5(2) . .
C2 C3 C6 117.5(3) . .
C4 C3 C6 126.0(3) . .
C3 C4 C5 119.7(3) . .
C3 C4 H4 120.2 . .
C5 C4 H4 120.2 . .
N3 C5 C4 123.0(3) . .
N3 C5 H5 118.5 . .
C4 C5 H5 118.5 . .
C7 C6 C3 124.5(3) . .
C7 C6 H6 117.7 . .
C3 C6 H6 117.7 . .
C6 C7 C8 126.1(3) . .
C6 C7 H7 116.9 . .
C8 C7 H7 116.9 . .
C9 C8 C10 118.7(2) . .
C9 C8 C7 116.7(3) . .
C10 C8 C7 124.7(3) . .
C8 C9 C10 120.5(3) . 2_676
C8 C9 H9 119.7 . .
C10 C9 H9 119.7 2_676 .
C9 C10 C8 120.8(3) 2_676 .
C9 C10 H10 119.6 2_676 .
C8 C10 H10 119.6 . .

loop_
_geom_bond_atom_site_label_1
_geom_bond_atom_site_label_2
_geom_bond_distance
_geom_bond_site_symmetry_2
Zn1 O1 2.0248(13) .
Zn1 N1 2.0277(15) .
Zn1 O6 2.0299(13) 1_565
Zn1 O5 2.0480(12) 2_565
Zn1 O2 2.0638(13) 2_575
Zn1 Zn1 2.9712(4) 2_575
O1 C53 1.262(2) .
O2 C53 1.246(2) .
O2 Zn1 2.0638(13) 2_575
O5 C21 1.260(2) .
O5 Zn1 2.0480(12) 2_565
O6 C21 1.259(2) .
O6 Zn1 2.0300(13) 1_545
N1 C35 1.340(2) .
N1 C40 1.340(2) .
C21 C22 1.505(2) .
C22 C27 1.389(3) .
C22 C23 1.390(2) .
C23 C24 1.387(2) .
C23 H23 0.9300 .
C24 C25 1.396(2) .
C24 H24 0.9300 .
C25 C26 1.388(3) .
C25 C28 1.499(2) .
C26 C27 1.392(2) .
C26 H26 0.9300 .
C27 H27 0.9300 .
C28 C29 1.399(2) 2_566
C28 C30 1.405(2) .
C29 C30 1.397(2) .
C29 C28 1.398(2) 2_566
C29 H29 0.9300 .
C30 C51 1.499(2) .
C35 C36 1.384(3) .
C35 H35 0.9300 .
C36 C37 1.395(3) .
C36 H36 0.9300 .
C37 C39 1.391(3) .
C37 C38 1.467(2) .
C38 C68 1.335(3) .
C38 H38 0.9300 .
C39 C40 1.381(2) .
C39 H39 0.9300 .
C40 H40 0.9300 .
C51 C56 1.376(3) .
C51 C52 1.382(3) .
C52 C57 1.386(3) .
C52 H52 0.9300 .
C53 C54 1.503(2) .
C54 C57 1.378(3) .
C54 C55 1.387(3) .
C55 C56 1.391(3) .
C55 H55 0.9300 .
C56 H56 0.9300 .
C57 H57 0.9300 .
C68 C69 1.464(2) .
C68 H68 0.9300 .
C69 C71 1.401(3) .
C69 C70 1.403(3) .
C70 C71 1.382(3) 2_774
C70 H70 0.9300 .
C71 C70 1.382(3) 2_774
C71 H71 0.9300 .
N3 C1 1.322(4) .
N3 C5 1.332(4) .
C1 C2 1.372(4) .
C1 H1 0.9300 .
C2 C3 1.355(4) .
C2 H2 0.9300 .
C3 C4 1.389(4) .
C3 C6 1.490(3) .
C4 C5 1.402(4) .
C4 H4 0.9300 .
C5 H5 0.9300 .
C6 C7 1.293(4) .
C6 H6 0.9300 .
C7 C8 1.483(3) .
C7 H7 0.9300 .
C8 C9 1.379(4) .
C8 C10 1.398(4) .
C9 C10 1.387(4) 2_676
C9 H9 0.9300 .
C10 C9 1.387(4) 2_676
C10 H10 0.9300 .

loop_
_geom_torsion_atom_site_label_1
_geom_torsion_atom_site_label_2
_geom_torsion_atom_site_label_3
_geom_torsion_atom_site_label_4
_geom_torsion
_geom_torsion_site_symmetry_1
_geom_torsion_site_symmetry_2
_geom_torsion_site_symmetry_3
_geom_torsion_site_symmetry_4
Zn1 O6 C21 O5 -10.2(3) 1_545 . . .
Zn1 O6 C21 C22 169.12(11) 1_545 . . .
Zn1 O5 C21 O6 10.4(3) 2_565 . . .
Zn1 O5 C21 C22 -168.94(11) 2_565 . . .
O6 C21 C22 C27 -154.94(18) . . . .
O5 C21 C22 C27 24.4(2) . . . .
O6 C21 C22 C23 22.4(2) . . . .
O5 C21 C22 C23 -158.19(17) . . . .
C27 C22 C23 C24 -0.5(3) . . . .
C21 C22 C23 C24 -177.87(16) . . . .
C22 C23 C24 C25 1.6(3) . . . .
C23 C24 C25 C26 -0.8(3) . . . .
C23 C24 C25 C28 175.17(16) . . . .
C24 C25 C26 C27 -1.0(3) . . . .
C28 C25 C26 C27 -176.98(18) . . . .
C23 C22 C27 C26 -1.4(3) . . . .
C21 C22 C27 C26 176.02(18) . . . .
C25 C26 C27 C22 2.1(3) . . . .
C26 C25 C28 C29 52.6(3) . . . 2_566
C24 C25 C28 C29 -123.30(19) . . . 2_566
C26 C25 C28 C30 -130.7(2) . . . .
C24 C25 C28 C30 53.4(2) . . . .
C28 C29 C30 C28 -0.9(3) 2_566 . . .
C28 C29 C30 C51 175.47(17) 2_566 . . .
C29 C28 C30 C29 0.9(3) 2_566 . . .
C25 C28 C30 C29 -175.83(17) . . . .
C29 C28 C30 C51 -175.35(17) 2_566 . . .
C25 C28 C30 C51 7.9(3) . . . .
C40 N1 C35 C36 1.7(3) . . . .
Zn1 N1 C35 C36 -165.20(19) . . . .
N1 C35 C36 C37 1.8(4) . . . .
C35 C36 C37 C39 -4.3(3) . . . .
C35 C36 C37 C38 173.6(2) . . . .
C39 C37 C38 C68 20.6(3) . . . .
C36 C37 C38 C68 -157.1(2) . . . .
C36 C37 C39 C40 3.6(3) . . . .
C38 C37 C39 C40 -174.20(19) . . . .
C35 N1 C40 C39 -2.4(3) . . . .
Zn1 N1 C40 C39 164.55(15) . . . .
C37 C39 C40 N1 -0.3(3) . . . .
C29 C30 C51 C56 -105.9(2) . . . .
C28 C30 C51 C56 70.4(2) . . . .
C29 C30 C51 C52 72.2(2) . . . .
C28 C30 C51 C52 -111.5(2) . . . .
C56 C51 C52 C57 0.2(3) . . . .
C30 C51 C52 C57 -177.88(18) . . . .
Zn1 O2 C53 O1 -10.6(3) 2_575 . . .
Zn1 O2 C53 C54 168.84(14) 2_575 . . .
Zn1 O1 C53 O2 3.7(2) . . . .
Zn1 O1 C53 C54 -175.71(11) . . . .
O2 C53 C54 C57 -174.23(18) . . . .
O1 C53 C54 C57 5.2(3) . . . .
O2 C53 C54 C55 4.0(3) . . . .
O1 C53 C54 C55 -176.51(19) . . . .
C57 C54 C55 C56 0.2(3) . . . .
C53 C54 C55 C56 -178.0(2) . . . .
C52 C51 C56 C55 -2.1(3) . . . .
C30 C51 C56 C55 176.0(2) . . . .
C54 C55 C56 C51 1.9(4) . . . .
C55 C54 C57 C52 -2.2(3) . . . .
C53 C54 C57 C52 176.12(18) . . . .
C51 C52 C57 C54 1.9(3) . . . .
C37 C38 C68 C69 173.06(19) . . . .
C38 C68 C69 C71 10.5(3) . . . .
C38 C68 C69 C70 -167.9(2) . . . .
C71 C69 C70 C71 -0.4(3) . . . 2_774
C68 C69 C70 C71 178.13(18) . . . 2_774
C70 C69 C71 C70 0.4(3) . . . 2_774
C68 C69 C71 C70 -178.06(18) . . . 2_774
C5 N3 C1 C2 0.0(5) . . . .
N3 C1 C2 C3 -0.1(5) . . . .
C1 C2 C3 C4 0.6(4) . . . .
C1 C2 C3 C6 -178.4(3) . . . .
C2 C3 C4 C5 -0.9(4) . . . .
C6 C3 C4 C5 178.0(2) . . . .
C1 N3 C5 C4 -0.4(4) . . . .
C3 C4 C5 N3 0.9(4) . . . .
C2 C3 C6 C7 -174.7(3) . . . .
C4 C3 C6 C7 6.3(4) . . . .
C3 C6 C7 C8 176.8(2) . . . .
C6 C7 C8 C9 -177.4(3) . . . .
C6 C7 C8 C10 2.9(4) . . . .
C10 C8 C9 C10 -0.2(4) . . . 2_676
C7 C8 C9 C10 -179.9(2) . . . 2_676
C9 C8 C10 C9 0.2(4) . . . 2_676
C7 C8 C10 C9 179.9(2) . . . 2_676

loop_
_platon_squeeze_void_nr
_platon_squeeze_void_average_x
_platon_squeeze_void_average_y
_platon_squeeze_void_average_z
_platon_squeeze_void_volume
_platon_squeeze_void_count_electrons
_platon_squeeze_void_content
1 -0.076 0.500 1.000 277 50 ' '
2 0.215 -0.012 0.732 9 0 ' '
3 0.785 0.012 0.268 9 0 ' '
